data_1513744
loop_
_publ_author_name
'Telpoukhovskaia, Maria A.'
'Rodr\'iguez-Rodr\'iguez, Cristina'
'Cawthray, Jacqueline F.'
'Scott, Lauren E.'
'Page, Brent D. G.'
'Al\'i-Torres, Jorge'
'Sodupe, Mariona'
'Bailey, Gwendolyn A.'
'Patrick, Brian O.'
'Orvig, Chris'

_publ_section_title
;
 3-Hydroxy-4-pyridinone derivatives as metal ion and amyloid binding
 agents.
;
_journal_issue 2
_journal_name_full 'Metallomics : integrated biometal science'
_journal_page_first 249
_journal_page_last 262
_journal_paper_doi 10.1039/c3mt00135k
_journal_volume 6
_journal_year 2014
_chemical_formula_sum 'C44 H38 Fe N7 O7 S3'
_chemical_formula_weight 928.84
_chemical_name_systematic
;
?
;
_space_group_crystal_system monoclinic
_space_group_IT_number 15
_space_group_name_Hall '-C 2yc'
_space_group_name_H-M_alt 'C 1 2/c 1'
_symmetry_space_group_name_Hall '-C 2yc'
_symmetry_space_group_name_H-M 'C 1 2/c 1'
_audit_creation_method SHELXL-2012
_cell_angle_alpha 90
_cell_angle_beta 99.532(3)
_cell_angle_gamma 90
_cell_formula_units_Z 8
_cell_length_a 15.7028(18)
_cell_length_b 25.796(3)
_cell_length_c 24.222(3)
_cell_measurement_reflns_used 9904
_cell_measurement_temperature 90.0(1)
_cell_measurement_theta_max 27.13
_cell_measurement_theta_min 2.45
_cell_volume 9676(2)
_computing_cell_refinement 'Bruker SAINT'
_computing_data_collection 'Bruker APEX2'
_computing_data_reduction 'Bruker SAINT'
_computing_molecular_graphics 'Bruker SHELXTL'
_computing_publication_material 'Olex2 (Dolomanov, 2009)'
_computing_structure_refinement 'SHELXL-2012 (Sheldrick, 2012)'
_computing_structure_solution 'SHELXS-97 (Sheldrick, 2008)'
_diffrn_ambient_temperature 90.0(1)
_diffrn_measured_fraction_theta_full 0.999
_diffrn_measured_fraction_theta_max 0.989
_diffrn_measurement_device_type 'Bruker APEX-II CCD'
_diffrn_measurement_method '\f and \w scans'
_diffrn_radiation_type MoK\a
_diffrn_radiation_wavelength 0.71073
_diffrn_reflns_av_unetI/netI 0.0415
_diffrn_reflns_Laue_measured_fraction_full 0.999
_diffrn_reflns_Laue_measured_fraction_max 0.989
_diffrn_reflns_point_group_measured_fraction_full 0.999
_diffrn_reflns_point_group_measured_fraction_max 0.989
_diffrn_reflns_theta_full 25.242
_diffrn_reflns_theta_max 27.257
_diffrn_reflns_theta_min 1.534
_exptl_absorpt_coefficient_mu 0.494
_exptl_absorpt_correction_T_max 0.985
_exptl_absorpt_correction_T_min 0.916
_exptl_absorpt_correction_type multi-scan
_exptl_absorpt_process_details 'SADABS (Bruker, 2008)'
_exptl_crystal_colour red
_exptl_crystal_density_diffrn 1.275
_exptl_crystal_description plate
_exptl_crystal_F_000 3848
_exptl_crystal_size_max 0.23
_exptl_crystal_size_mid 0.19
_exptl_crystal_size_min 0.03
_platon_squeeze_details
;
;
_refine_diff_density_max 1.283
_refine_diff_density_min -0.817
_refine_diff_density_rms 0.074
_refine_ls_extinction_method none
_refine_ls_goodness_of_fit_ref 1.055
_refine_ls_hydrogen_treatment constr
_refine_ls_matrix_type full
_refine_ls_number_parameters 751
_refine_ls_number_reflns 10735
_refine_ls_number_restraints 2100
_refine_ls_restrained_S_all 0.997
_refine_ls_R_factor_all 0.0874
_refine_ls_R_factor_gt 0.0675
_refine_ls_shift/su_max 0.003
_refine_ls_shift/su_mean 0.000
_refine_ls_structure_factor_coef Fsqd
_refine_ls_weighting_details
;
w=1/[\s^2^(Fo^2^)+(0.0840P)^2^+31.3014P]
where P=(Fo^2^+2Fc^2^)/3
;
_refine_ls_weighting_scheme calc
_refine_ls_wR_factor_gt 0.1780
_refine_ls_wR_factor_ref 0.1876
_reflns_Friedel_coverage 0.000
_reflns_number_gt 8060
_reflns_number_total 10735
_reflns_threshold_expression 'I > 2\s(I)'
_cod_data_source_file c3mt00135k.txt
_cod_data_source_block co442
_cod_original_cell_volume 9676.1(19)
_cod_database_code 1513744
_shelx_space_group_comment
;
The symmetry employed for this shelxl refinement is uniquely defined
by the following loop, which should always be used as a source of
symmetry information in preference to the above space-group names.
They are only intended as comments.
;
_shelxl_version_number 2012-9

loop_
_space_group_symop_operation_xyz
'x, y, z'
'-x, y, -z+1/2'
'x+1/2, y+1/2, z'
'-x+1/2, y+1/2, -z+1/2'
'-x, -y, -z'
'x, -y, z-1/2'
'-x+1/2, -y+1/2, -z'
'x+1/2, -y+1/2, z-1/2'

loop_
_atom_site_label
_atom_site_type_symbol
_atom_site_fract_x
_atom_site_fract_y
_atom_site_fract_z
_atom_site_U_iso_or_equiv
_atom_site_adp_type
_atom_site_occupancy
_atom_site_site_symmetry_order
_atom_site_calc_flag
_atom_site_refinement_flags_posn
_atom_site_refinement_flags_adp
_atom_site_refinement_flags_occupancy
_atom_site_disorder_assembly
_atom_site_disorder_group
C1 C 0.8078(3) 0.24949(15) 0.15945(16) 0.0440(9) Uani 1 1 d D U . . .
H1A H 0.7606 0.2745 0.1581 0.066 Uiso 1 1 calc R U . . .
H1B H 0.8601 0.2636 0.1821 0.066 Uiso 1 1 calc R U . . .
H1C H 0.7918 0.2171 0.1762 0.066 Uiso 1 1 calc R U . . .
C2 C 0.8243(2) 0.23926(12) 0.10172(14) 0.0326(7) Uani 1 1 d D U . . .
C3 C 0.8047(2) 0.19216(12) 0.07529(14) 0.0298(7) Uani 1 1 d D U . . .
C4 C 0.81986(19) 0.18367(11) 0.01980(14) 0.0285(6) Uani 1 1 d D U . . .
C5 C 0.8551(2) 0.22468(12) -0.00777(14) 0.0295(6) Uani 1 1 d D U . . .
H5 H 0.8669 0.2202 -0.0447 0.035 Uiso 1 1 calc R U . . .
C6 C 0.8720(2) 0.27080(12) 0.01943(15) 0.0321(7) Uani 1 1 d D U . . .
H6 H 0.8952 0.2986 0.0008 0.039 Uiso 1 1 calc R U . . .
C7 C 0.8809(2) 0.32874(12) 0.09933(17) 0.0375(8) Uani 1 1 d D U . . .
H7A H 0.8384 0.3385 0.1235 0.045 Uiso 1 1 calc R U . . .
H7B H 0.8796 0.3556 0.0701 0.045 Uiso 1 1 calc R U . . .
N1 N 0.85660(17) 0.27809(10) 0.07259(12) 0.0306(6) Uani 1 1 d D U . . .
O1 O 0.79985(14) 0.13860(8) -0.00197(10) 0.0309(5) Uani 1 1 d D U . . .
O2 O 0.76932(17) 0.15370(9) 0.09990(10) 0.0394(6) Uani 1 1 d D U . . .
C8 C 0.9689(2) 0.32672(13) 0.13364(15) 0.0354(7) Uani 1 1 d D U . . .
C9 C 1.0823(2) 0.35001(13) 0.19449(15) 0.0393(8) Uani 1 1 d D U . . .
C10 C 1.1335(3) 0.37812(16) 0.23706(16) 0.0494(10) Uani 1 1 d D U . . .
H10 H 1.1110 0.4076 0.2533 0.059 Uiso 1 1 calc R U . . .
C11 C 1.2176(3) 0.36210(19) 0.25503(18) 0.0582(12) Uani 1 1 d D U . . .
H11 H 1.2537 0.3813 0.2832 0.070 Uiso 1 1 calc R U . . .
C12 C 1.2494(3) 0.3189(2) 0.2326(2) 0.0640(13) Uani 1 1 d D U . . .
H12 H 1.3078 0.3092 0.2450 0.077 Uiso 1 1 calc R U . . .
C13 C 1.1999(3) 0.2897(2) 0.1932(2) 0.0672(13) Uani 1 1 d D U . . .
H13 H 1.2221 0.2590 0.1792 0.081 Uiso 1 1 calc R U . . .
C14 C 1.1165(3) 0.30564(16) 0.17407(18) 0.0481(9) Uani 1 1 d D U . . .
N2 N 0.9971(2) 0.36179(11) 0.17129(14) 0.0416(7) Uani 1 1 d D U . . .
S1 S 1.03945(7) 0.27691(5) 0.12440(6) 0.0591(3) Uani 1 1 d D U . . .
C15 C 0.5798(3) -0.01323(15) 0.15855(19) 0.0503(10) Uani 1 1 d . U . . .
H15A H 0.5799 -0.0503 0.1496 0.075 Uiso 1 1 calc R U . . .
H15B H 0.5417 -0.0070 0.1861 0.075 Uiso 1 1 calc R U . . .
H15C H 0.6386 -0.0022 0.1741 0.075 Uiso 1 1 calc R U . . .
C16 C 0.5483(2) 0.01679(13) 0.10673(16) 0.0379(8) Uani 1 1 d . U . . .
C17 C 0.6054(2) 0.04752(12) 0.08178(15) 0.0321(7) Uani 1 1 d . U . . .
C18 C 0.5744(2) 0.07592(12) 0.03261(14) 0.0315(7) Uani 1 1 d . U . . .
C19 C 0.4856(2) 0.07344(13) 0.01049(16) 0.0357(7) Uani 1 1 d . U . . .
H19 H 0.4624 0.0940 -0.0210 0.043 Uiso 1 1 calc R U . . .
C20 C 0.4338(2) 0.04170(14) 0.03441(17) 0.0395(8) Uani 1 1 d . U . . .
H20 H 0.3746 0.0387 0.0182 0.047 Uiso 1 1 calc R U . . .
C21 C 0.4023(2) -0.02118(13) 0.10222(17) 0.0415(9) Uani 1 1 d . U . . .
H21A H 0.4338 -0.0518 0.1199 0.050 Uiso 1 1 calc R U . . .
H21B H 0.3597 -0.0336 0.0702 0.050 Uiso 1 1 calc R U . . .
C22 C 0.3551(2) 0.00447(13) 0.14404(16) 0.0370(8) Uani 1 1 d . U . . .
C23 C 0.2550(3) 0.01506(15) 0.19733(15) 0.0420(9) Uani 1 1 d . U . . .
C24 C 0.1823(3) 0.00403(18) 0.22091(17) 0.0545(11) Uani 1 1 d . U . . .
H24 H 0.1495 -0.0265 0.2111 0.065 Uiso 1 1 calc R U . . .
C25 C 0.1590(4) 0.0388(2) 0.2591(2) 0.0715(15) Uani 1 1 d . U . . .
H25 H 0.1100 0.0318 0.2763 0.086 Uiso 1 1 calc R U . . .
C26 C 0.2063(5) 0.0840(2) 0.2729(2) 0.0801(17) Uani 1 1 d . U . . .
H26 H 0.1889 0.1069 0.2997 0.096 Uiso 1 1 calc R U . . .
C27 C 0.2768(4) 0.0967(2) 0.2493(2) 0.0747(15) Uani 1 1 d . U . . .
H27 H 0.3081 0.1279 0.2587 0.090 Uiso 1 1 calc R U . . .
C28 C 0.3009(3) 0.06114(16) 0.21015(17) 0.0515(10) Uani 1 1 d . U . . .
C29 C 0.8234(4) -0.0626(2) -0.0479(3) 0.0369(12) Uani 0.772(5) 1 d D U P A 1
H29A H 0.7690 -0.0436 -0.0578 0.055 Uiso 0.772(5) 1 calc R U P A 1
H29B H 0.8112 -0.0987 -0.0393 0.055 Uiso 0.772(5) 1 calc R U P A 1
H29C H 0.8554 -0.0616 -0.0793 0.055 Uiso 0.772(5) 1 calc R U P A 1
C30 C 0.8768(2) -0.03784(15) 0.00272(18) 0.0286(9) Uani 0.772(5) 1 d D U P A 1
C31 C 0.8491(4) 0.0066(2) 0.0266(3) 0.0271(13) Uani 0.772(5) 1 d D U P A 1
C32 C 0.9009(3) 0.02775(18) 0.07536(19) 0.0289(9) Uani 0.772(5) 1 d D U P A 1
C33 C 0.9798(3) 0.0040(2) 0.0975(2) 0.0367(11) Uani 0.772(5) 1 d D U P A 1
H33 H 1.0150 0.0177 0.1299 0.044 Uiso 0.772(5) 1 calc R U P A 1
C34 C 1.0048(3) -0.03905(19) 0.0716(2) 0.0378(11) Uani 0.772(5) 1 d D U P A 1
H34 H 1.0585 -0.0550 0.0859 0.045 Uiso 0.772(5) 1 calc R U P A 1
C35 C 0.9846(4) -0.1079(2) 0.0019(2) 0.0407(12) Uani 0.772(5) 1 d D U P A 1
H35A H 0.9757 -0.1042 -0.0393 0.049 Uiso 0.772(5) 1 calc R U P A 1
H35B H 1.0475 -0.1112 0.0150 0.049 Uiso 0.772(5) 1 calc R U P A 1
N5 N 0.9547(4) -0.0597(2) 0.0257(3) 0.0324(10) Uani 0.772(5) 1 d D U P A 1
O5 O 0.8712(2) 0.06836(13) 0.09735(16) 0.0344(8) Uani 0.772(5) 1 d D U P A 1
O6 O 0.7750(2) 0.03012(12) 0.00781(16) 0.0302(8) Uani 0.772(5) 1 d D U P A 1
C36 C 0.9461(19) -0.1534(9) 0.0144(10) 0.0341(17) Uani 0.254(7) 1 d D U P A 1
C37 C 0.899(2) -0.2167(9) 0.0671(8) 0.040(2) Uani 0.254(7) 1 d D U P A 1
C38 C 0.8745(14) -0.2413(8) 0.1136(8) 0.053(2) Uani 0.254(7) 1 d D U P A 1
H38 H 0.8770 -0.2246 0.1488 0.064 Uiso 0.254(7) 1 calc R U P A 1
C39 C 0.845(2) -0.2943(12) 0.1036(11) 0.055(2) Uani 0.254(7) 1 d D U P A 1
H39 H 0.8420 -0.3173 0.1339 0.066 Uiso 0.254(7) 1 calc R U P A 1
C40 C 0.8208(16) -0.3104(8) 0.0482(10) 0.047(2) Uani 0.254(7) 1 d D U P A 1
H40 H 0.7847 -0.3400 0.0409 0.057 Uiso 0.254(7) 1 calc R U P A 1
C41 C 0.8467(18) -0.2857(8) 0.0041(9) 0.057(3) Uani 0.254(7) 1 d D U P A 1
H41 H 0.8395 -0.3016 -0.0318 0.069 Uiso 0.254(7) 1 calc R U P A 1
C42 C 0.8837(15) -0.2369(7) 0.0124(8) 0.049(3) Uani 0.254(7) 1 d D U P A 1
N6 N 0.9335(14) -0.1636(8) 0.0678(7) 0.0245(18) Uani 0.254(7) 1 d D U P A 1
S3 S 0.9152(7) -0.1984(4) -0.0345(4) 0.0581(11) Uani 0.254(7) 1 d D U P A 1
N3 N 0.46432(19) 0.01389(10) 0.08120(14) 0.0369(7) Uani 1 1 d . U . . .
N4 N 0.2886(2) -0.01609(11) 0.15869(13) 0.0372(7) Uani 1 1 d . U . . .
O3 O 0.63122(14) 0.10253(9) 0.01163(10) 0.0337(5) Uani 1 1 d . U . . .
O4 O 0.68850(16) 0.05100(9) 0.10317(11) 0.0396(6) Uani 1 1 d . U . . .
O7 O 0.80937(17) 0.10594(11) -0.10987(11) 0.0422(6) Uani 1 1 d G U . . .
H7C H 0.7817 0.0777 -0.1172 0.063 Uiso 1 1 d G U . . .
H7D H 0.7990 0.1181 -0.0791 0.063 Uiso 1 1 d G U . . .
S2 S 0.38724(8) 0.06415(4) 0.17444(5) 0.0544(3) Uani 1 1 d . U . . .
Fe1 Fe 0.75434(3) 0.08957(2) 0.05392(2) 0.03119(14) Uani 1 1 d . U . . .
C43 C 0.7487(3) -0.09097(17) 0.09641(19) 0.0502(10) Uani 1 1 d . U . . .
C44 C 0.7986(3) -0.06420(18) 0.14277(17) 0.0534(11) Uani 1 1 d . U . . .
H44A H 0.7914 -0.0267 0.1373 0.080 Uiso 1 1 calc R U . . .
H44B H 0.8597 -0.0733 0.1451 0.080 Uiso 1 1 calc R U . . .
H44C H 0.7788 -0.0744 0.1775 0.080 Uiso 1 1 calc R U . . .
N7 N 0.7078(3) -0.11042(19) 0.0596(2) 0.0836(14) Uani 1 1 d . U . . .
C29B C 1.0052(10) -0.0216(8) 0.1015(7) 0.041(4) Uani 0.228(5) 1 d D U P A 2
H29D H 1.0625 -0.0192 0.0906 0.062 Uiso 0.228(5) 1 calc R U P A 2
H29E H 1.0032 -0.0519 0.1256 0.062 Uiso 0.228(5) 1 calc R U P A 2
H29F H 0.9939 0.0098 0.1218 0.062 Uiso 0.228(5) 1 calc R U P A 2
C30B C 0.9380(7) -0.0270(5) 0.0501(5) 0.029(3) Uani 0.228(5) 1 d D U P A 2
C31B C 0.8706(12) 0.0082(8) 0.0387(9) 0.024(5) Uani 0.228(5) 1 d D U P A 2
C32B C 0.8060(8) 0.0016(5) -0.0103(6) 0.032(3) Uani 0.228(5) 1 d D U P A 2
C33B C 0.8142(10) -0.0414(6) -0.0453(7) 0.030(4) Uani 0.228(5) 1 d D U P A 2
H33B H 0.7719 -0.0472 -0.0775 0.036 Uiso 0.228(5) 1 calc R U P A 2
C34B C 0.8815(9) -0.0743(5) -0.0333(6) 0.034(3) Uani 0.228(5) 1 d D U P A 2
H34B H 0.8867 -0.1026 -0.0577 0.041 Uiso 0.228(5) 1 calc R U P A 2
C35B C 1.0084(12) -0.1085(7) 0.0251(9) 0.0407(12) Uani 0.228(5) 1 d D U P A 2
H35C H 1.0470 -0.1035 0.0614 0.049 Uiso 0.228(5) 1 calc R U P A 2
H35D H 1.0429 -0.1124 -0.0053 0.049 Uiso 0.228(5) 1 calc R U P A 2
N5B N 0.9424(15) -0.0677(8) 0.0135(9) 0.0324(10) Uani 0.228(5) 1 d D U P A 2
O5B O 0.7450(7) 0.0352(4) -0.0182(5) 0.024(2) Uani 0.228(5) 1 d D U P A 2
O6B O 0.8627(8) 0.0487(4) 0.0695(5) 0.031(2) Uani 0.228(5) 1 d D U P A 2
C36B C 0.9404(11) -0.1561(5) 0.0268(4) 0.0341(17) Uani 0.477(8) 1 d D U P A 2
C37B C 0.9034(11) -0.2151(5) 0.0849(5) 0.040(2) Uani 0.477(8) 1 d D U P A 2
C38B C 0.8962(10) -0.2374(5) 0.1385(5) 0.053(2) Uani 0.477(8) 1 d D U P A 2
H38B H 0.9160 -0.2196 0.1725 0.064 Uiso 0.477(8) 1 calc R U P A 2
C39B C 0.8587(8) -0.2863(5) 0.1379(5) 0.055(2) Uani 0.477(8) 1 d D U P A 2
H39B H 0.8534 -0.3029 0.1722 0.066 Uiso 0.477(8) 1 calc R U P A 2
C40B C 0.8290(7) -0.3107(4) 0.0875(6) 0.047(2) Uani 0.477(8) 1 d D U P A 2
H40B H 0.8012 -0.3434 0.0881 0.057 Uiso 0.477(8) 1 calc R U P A 2
C41B C 0.8378(8) -0.2902(4) 0.0377(5) 0.057(3) Uani 0.477(8) 1 d D U P A 2
H41B H 0.8190 -0.3090 0.0042 0.069 Uiso 0.477(8) 1 calc R U P A 2
C42B C 0.8750(9) -0.2405(4) 0.0352(5) 0.049(3) Uani 0.477(8) 1 d D U P A 2
N6B N 0.9460(6) -0.1660(3) 0.0839(4) 0.0245(18) Uani 0.477(8) 1 d D U P A 2
S3B S 0.8964(4) -0.20275(17) -0.0176(2) 0.0581(11) Uani 0.477(8) 1 d D U P A 2
C36C C 0.9669(10) -0.1574(6) 0.0389(6) 0.0341(17) Uani 0.267(6) 1 d D U P B 3
C37C C 0.8982(15) -0.2323(7) 0.0405(7) 0.054(5) Uani 0.267(6) 1 d D U P B 3
C38C C 0.8613(16) -0.2810(8) 0.0193(8) 0.055(5) Uani 0.267(6) 1 d D U P B 3
H38C H 0.8525 -0.2906 -0.0191 0.066 Uiso 0.267(6) 1 calc R U P B 3
C39C C 0.8400(12) -0.3128(7) 0.0622(8) 0.038(4) Uani 0.267(6) 1 d D U P B 3
H39C H 0.8216 -0.3472 0.0529 0.046 Uiso 0.267(6) 1 calc R U P B 3
C40C C 0.8440(19) -0.2973(9) 0.1161(8) 0.047(5) Uani 0.267(6) 1 d D U P B 3
H40C H 0.8136 -0.3165 0.1400 0.057 Uiso 0.267(6) 1 calc R U P B 3
C41C C 0.8903(19) -0.2552(8) 0.1367(9) 0.068(6) Uani 0.267(6) 1 d D U P B 3
H41C H 0.9058 -0.2496 0.1759 0.081 Uiso 0.267(6) 1 calc R U P B 3
C42C C 0.9141(17) -0.2204(7) 0.0979(7) 0.048(5) Uani 0.267(6) 1 d D U P B 3
N6C N 0.9279(9) -0.1942(5) 0.0061(6) 0.053(3) Uani 0.267(6) 1 d D U P B 3
S3C S 0.9688(5) -0.1634(3) 0.1087(4) 0.083(3) Uani 0.267(6) 1 d D U P B 3

loop_
_atom_site_aniso_label
_atom_site_aniso_U_11
_atom_site_aniso_U_22
_atom_site_aniso_U_33
_atom_site_aniso_U_23
_atom_site_aniso_U_13
_atom_site_aniso_U_12
C1 0.047(2) 0.041(2) 0.046(2) -0.0073(17) 0.0133(17) -0.0065(16)
C2 0.0264(15) 0.0289(16) 0.0418(18) -0.0017(14) 0.0039(13) -0.0029(12)
C3 0.0246(14) 0.0227(14) 0.0412(18) 0.0019(13) 0.0027(13) -0.0019(11)
C4 0.0202(14) 0.0225(14) 0.0415(18) -0.0003(13) 0.0012(12) 0.0041(11)
C5 0.0273(15) 0.0257(15) 0.0363(17) 0.0032(13) 0.0077(13) 0.0041(12)
C6 0.0257(15) 0.0233(15) 0.0478(19) 0.0057(13) 0.0073(14) 0.0013(12)
C7 0.0365(18) 0.0190(14) 0.056(2) -0.0033(14) 0.0038(16) 0.0002(13)
N1 0.0263(13) 0.0217(12) 0.0432(16) -0.0035(11) 0.0033(11) -0.0003(10)
O1 0.0299(11) 0.0209(10) 0.0426(13) -0.0019(9) 0.0084(9) 0.0007(8)
O2 0.0492(15) 0.0295(12) 0.0394(13) 0.0015(10) 0.0067(11) -0.0110(10)
C8 0.0397(18) 0.0265(15) 0.0412(18) -0.0049(14) 0.0101(15) -0.0063(13)
C9 0.046(2) 0.0325(17) 0.0414(19) 0.0047(15) 0.0121(16) -0.0120(15)
C10 0.060(2) 0.048(2) 0.040(2) 0.0027(17) 0.0061(18) -0.0183(19)
C11 0.062(3) 0.069(3) 0.041(2) 0.016(2) 0.0003(19) -0.028(2)
C12 0.040(2) 0.080(3) 0.070(3) 0.016(3) 0.003(2) -0.012(2)
C13 0.047(2) 0.076(3) 0.079(3) 0.002(3) 0.010(2) 0.005(2)
C14 0.042(2) 0.052(2) 0.050(2) -0.0037(18) 0.0068(17) -0.0061(17)
N2 0.0468(17) 0.0246(14) 0.0505(18) -0.0008(13) 0.0000(14) -0.0104(12)
S1 0.0395(5) 0.0544(6) 0.0801(8) -0.0258(6) -0.0001(5) 0.0084(5)
C15 0.057(2) 0.036(2) 0.061(3) 0.0105(18) 0.018(2) -0.0068(17)
C16 0.0396(18) 0.0241(15) 0.051(2) -0.0021(14) 0.0098(16) -0.0060(13)
C17 0.0284(15) 0.0222(14) 0.0462(19) -0.0054(13) 0.0071(14) -0.0046(12)
C18 0.0337(16) 0.0237(14) 0.0380(17) -0.0066(13) 0.0084(13) 0.0003(12)
C19 0.0350(17) 0.0294(16) 0.0430(19) -0.0038(14) 0.0071(14) 0.0013(13)
C20 0.0340(17) 0.0333(17) 0.052(2) -0.0101(16) 0.0105(16) -0.0012(14)
C21 0.044(2) 0.0272(16) 0.059(2) -0.0073(16) 0.0232(17) -0.0102(14)
C22 0.0428(19) 0.0236(15) 0.0452(19) -0.0037(14) 0.0090(15) -0.0004(13)
C23 0.054(2) 0.0414(19) 0.0322(18) 0.0055(15) 0.0132(16) 0.0162(17)
C24 0.067(3) 0.058(2) 0.042(2) 0.0118(19) 0.0217(19) 0.021(2)
C25 0.092(4) 0.080(3) 0.051(3) 0.016(2) 0.036(3) 0.040(3)
C26 0.120(5) 0.079(4) 0.046(3) -0.001(2) 0.029(3) 0.035(3)
C27 0.107(4) 0.058(3) 0.060(3) -0.015(2) 0.014(3) 0.020(3)
C28 0.074(3) 0.041(2) 0.041(2) -0.0045(17) 0.0126(19) 0.0115(19)
C29 0.033(3) 0.027(3) 0.051(3) -0.005(3) 0.006(2) 0.006(2)
C30 0.0256(19) 0.0220(18) 0.040(2) 0.0047(16) 0.0095(16) 0.0022(15)
C31 0.023(3) 0.019(2) 0.039(4) 0.006(2) 0.003(3) 0.0011(19)
C32 0.030(2) 0.020(2) 0.037(2) 0.0045(18) 0.0061(19) -0.0037(17)
C33 0.029(2) 0.030(2) 0.049(3) 0.006(2) 0.001(2) -0.0019(19)
C34 0.025(2) 0.031(2) 0.057(3) 0.011(2) 0.006(2) 0.0045(18)
C35 0.036(3) 0.037(2) 0.051(3) 0.000(2) 0.012(2) 0.013(2)
N5 0.026(2) 0.029(2) 0.044(3) 0.0062(17) 0.0100(18) 0.0064(19)
O5 0.0316(16) 0.0244(16) 0.046(2) 0.0013(15) 0.0043(14) 0.0005(13)
O6 0.0280(18) 0.0222(15) 0.039(2) -0.0014(14) 0.0018(15) 0.0045(13)
C36 0.020(3) 0.031(2) 0.052(4) -0.003(3) 0.009(3) 0.012(2)
C37 0.037(3) 0.035(3) 0.049(5) 0.003(4) 0.013(5) 0.007(2)
C38 0.050(4) 0.049(4) 0.063(5) -0.006(4) 0.015(4) -0.002(4)
C39 0.047(4) 0.055(4) 0.064(5) 0.010(4) 0.011(4) -0.003(4)
C40 0.044(4) 0.035(4) 0.062(5) 0.007(4) 0.003(4) -0.005(3)
C41 0.054(5) 0.045(4) 0.070(5) -0.001(4) 0.000(4) -0.001(4)
C42 0.048(4) 0.029(3) 0.065(5) -0.005(4) -0.003(4) 0.009(3)
N6 0.022(4) 0.023(2) 0.026(5) 0.010(4) -0.003(4) 0.001(2)
S3 0.076(3) 0.0439(13) 0.054(3) -0.0112(17) 0.0093(16) 0.0146(14)
N3 0.0338(15) 0.0241(13) 0.0560(18) -0.0063(13) 0.0165(13) -0.0080(11)
N4 0.0428(16) 0.0310(14) 0.0410(16) -0.0001(12) 0.0165(13) 0.0042(12)
O3 0.0263(11) 0.0318(12) 0.0447(13) 0.0012(10) 0.0111(10) 0.0001(9)
O4 0.0358(13) 0.0314(12) 0.0506(15) 0.0073(11) 0.0045(11) -0.0052(10)
O7 0.0386(14) 0.0443(15) 0.0437(15) -0.0034(12) 0.0071(11) -0.0048(11)
S2 0.0726(7) 0.0288(5) 0.0636(7) -0.0139(4) 0.0168(6) -0.0076(4)
Fe1 0.0280(2) 0.0185(2) 0.0469(3) 0.00334(19) 0.00568(19) -0.00085(17)
C43 0.042(2) 0.048(2) 0.058(2) 0.013(2) 0.0020(18) -0.0015(18)
C44 0.059(3) 0.059(3) 0.041(2) 0.0112(19) 0.0070(18) -0.018(2)
N7 0.071(3) 0.072(3) 0.095(3) 0.002(3) -0.022(3) -0.006(2)
C29B 0.031(8) 0.028(9) 0.065(11) -0.010(9) 0.008(8) -0.001(7)
C30B 0.022(5) 0.025(5) 0.039(6) 0.005(5) 0.003(5) 0.005(4)
C31B 0.021(8) 0.022(6) 0.027(8) 0.017(6) -0.001(6) 0.006(6)
C32B 0.033(6) 0.030(6) 0.035(6) 0.012(5) 0.008(5) -0.010(5)
C33B 0.029(7) 0.022(7) 0.040(7) 0.002(6) 0.006(5) 0.001(6)
C34B 0.035(6) 0.026(6) 0.042(6) -0.001(5) 0.012(5) 0.000(5)
C35B 0.036(3) 0.037(2) 0.051(3) 0.000(2) 0.012(2) 0.013(2)
N5B 0.026(2) 0.029(2) 0.044(3) 0.0062(17) 0.0100(18) 0.0064(19)
O5B 0.021(5) 0.020(4) 0.031(5) -0.006(4) 0.001(4) 0.005(4)
O6B 0.042(5) 0.014(5) 0.038(5) 0.002(4) 0.006(5) 0.004(4)
C36B 0.020(3) 0.031(2) 0.052(4) -0.003(3) 0.009(3) 0.012(2)
C37B 0.037(3) 0.035(3) 0.049(5) 0.003(4) 0.013(5) 0.007(2)
C38B 0.050(4) 0.049(4) 0.063(5) -0.006(4) 0.015(4) -0.002(4)
C39B 0.047(4) 0.055(4) 0.064(5) 0.010(4) 0.011(4) -0.003(4)
C40B 0.044(4) 0.035(4) 0.062(5) 0.007(4) 0.003(4) -0.005(3)
C41B 0.054(5) 0.045(4) 0.070(5) -0.001(4) 0.000(4) -0.001(4)
C42B 0.048(4) 0.029(3) 0.065(5) -0.005(4) -0.003(4) 0.009(3)
N6B 0.022(4) 0.023(2) 0.026(5) 0.010(4) -0.003(4) 0.001(2)
S3B 0.076(3) 0.0439(13) 0.054(3) -0.0112(17) 0.0093(16) 0.0146(14)
C36C 0.020(3) 0.031(2) 0.052(4) -0.003(3) 0.009(3) 0.012(2)
C37C 0.043(7) 0.043(7) 0.076(8) -0.004(6) 0.012(6) 0.001(6)
C38C 0.048(7) 0.049(8) 0.069(8) 0.001(7) 0.017(6) -0.009(6)
C39C 0.035(7) 0.036(7) 0.043(8) 0.009(6) 0.004(6) -0.001(5)
C40C 0.049(7) 0.048(7) 0.046(8) 0.002(7) 0.013(7) 0.010(6)
C41C 0.056(8) 0.067(9) 0.083(8) 0.001(7) 0.022(7) 0.004(8)
C42C 0.046(7) 0.033(7) 0.070(8) 0.005(6) 0.019(7) -0.001(6)
N6C 0.041(6) 0.055(6) 0.067(7) 0.003(6) 0.014(5) 0.014(5)
S3C 0.086(5) 0.052(3) 0.126(6) -0.006(4) 0.063(4) -0.003(3)

loop_
_atom_type_symbol
_atom_type_description
_atom_type_scat_dispersion_real
_atom_type_scat_dispersion_imag
_atom_type_scat_source
C C 0.0033 0.0016 'International Tables Vol C Tables 4.2.6.8 and 6.1.1.4'
H H 0.0000 0.0000 'International Tables Vol C Tables 4.2.6.8 and 6.1.1.4'
Fe Fe 0.3463 0.8444 'International Tables Vol C Tables 4.2.6.8 and 6.1.1.4'
N N 0.0061 0.0033 'International Tables Vol C Tables 4.2.6.8 and 6.1.1.4'
O O 0.0106 0.0060 'International Tables Vol C Tables 4.2.6.8 and 6.1.1.4'
S S 0.1246 0.1234 'International Tables Vol C Tables 4.2.6.8 and 6.1.1.4'

loop_
_geom_angle_atom_site_label_1
_geom_angle_atom_site_label_2
_geom_angle_atom_site_label_3
_geom_angle
C2 C1 H1A 109.5
C2 C1 H1B 109.5
H1A C1 H1B 109.5
C2 C1 H1C 109.5
H1A C1 H1C 109.5
H1B C1 H1C 109.5
N1 C2 C3 118.5(3)
N1 C2 C1 119.4(3)
C3 C2 C1 122.1(3)
O2 C3 C2 121.8(3)
O2 C3 C4 117.3(3)
C2 C3 C4 120.9(3)
O1 C4 C5 124.6(3)
O1 C4 C3 117.2(3)
C5 C4 C3 118.2(3)
C6 C5 C4 119.0(3)
C6 C5 H5 120.5
C4 C5 H5 120.5
N1 C6 C5 121.7(3)
N1 C6 H6 119.1
C5 C6 H6 119.1
N1 C7 C8 111.2(3)
N1 C7 H7A 109.4
C8 C7 H7A 109.4
N1 C7 H7B 109.4
C8 C7 H7B 109.4
H7A C7 H7B 108.0
C6 N1 C2 121.7(3)
C6 N1 C7 117.5(3)
C2 N1 C7 120.7(3)
C4 O1 Fe1 111.7(2)
C3 O2 Fe1 113.0(2)
N2 C8 C7 122.7(3)
N2 C8 S1 116.9(3)
C7 C8 S1 120.4(2)
C14 C9 N2 115.9(3)
C14 C9 C10 118.7(4)
N2 C9 C10 125.4(4)
C11 C10 C9 118.6(4)
C11 C10 H10 120.7
C9 C10 H10 120.7
C12 C11 C10 120.7(4)
C12 C11 H11 119.7
C10 C11 H11 119.7
C13 C12 C11 121.8(5)
C13 C12 H12 119.1
C11 C12 H12 119.1
C12 C13 C14 118.2(5)
C12 C13 H13 120.9
C14 C13 H13 120.9
C13 C14 C9 121.9(4)
C13 C14 S1 128.6(4)
C9 C14 S1 109.5(3)
C8 N2 C9 108.7(3)
C14 S1 C8 88.92(19)
C16 C15 H15A 109.5
C16 C15 H15B 109.5
H15A C15 H15B 109.5
C16 C15 H15C 109.5
H15A C15 H15C 109.5
H15B C15 H15C 109.5
N3 C16 C17 118.3(3)
N3 C16 C15 121.0(3)
C17 C16 C15 120.7(3)
O4 C17 C16 121.8(3)
O4 C17 C18 118.3(3)
C16 C17 C18 120.0(3)
O3 C18 C19 125.3(3)
O3 C18 C17 116.2(3)
C19 C18 C17 118.5(3)
C20 C19 C18 119.5(3)
C20 C19 H19 120.3
C18 C19 H19 120.3
C19 C20 N3 121.6(3)
C19 C20 H20 119.2
N3 C20 H20 119.2
N3 C21 C22 112.8(3)
N3 C21 H21A 109.0
C22 C21 H21A 109.0
N3 C21 H21B 109.0
C22 C21 H21B 109.0
H21A C21 H21B 107.8
N4 C22 C21 121.5(3)
N4 C22 S2 116.3(3)
C21 C22 S2 122.2(3)
C24 C23 C28 120.8(4)
C24 C23 N4 125.7(4)
C28 C23 N4 113.5(3)
C25 C24 C23 118.0(5)
C25 C24 H24 121.0
C23 C24 H24 121.0
C24 C25 C26 121.0(5)
C24 C25 H25 119.5
C26 C25 H25 119.5
C27 C26 C25 122.4(5)
C27 C26 H26 118.8
C25 C26 H26 118.8
C26 C27 C28 116.7(5)
C26 C27 H27 121.6
C28 C27 H27 121.6
C23 C28 C27 121.0(5)
C23 C28 S2 110.2(3)
C27 C28 S2 128.7(4)
C30 C29 H29A 109.5
C30 C29 H29B 109.5
H29A C29 H29B 109.5
C30 C29 H29C 109.5
H29A C29 H29C 109.5
H29B C29 H29C 109.5
N5 C30 C31 119.2(4)
N5 C30 C29 119.5(4)
C31 C30 C29 121.3(4)
O6 C31 C30 123.7(5)
O6 C31 C32 117.2(4)
C30 C31 C32 119.1(5)
O5 C32 C33 123.3(4)
O5 C32 C31 117.0(5)
C33 C32 C31 119.6(5)
C34 C33 C32 118.8(4)
C34 C33 H33 120.6
C32 C33 H33 120.6
N5 C34 C33 121.5(4)
N5 C34 H34 119.3
C33 C34 H34 119.3
C36 C35 N5 116.9(13)
C36 C35 H35A 108.1
N5 C35 H35A 108.1
C36 C35 H35B 108.1
N5 C35 H35B 108.1
H35A C35 H35B 107.3
C34 N5 C30 121.7(4)
C34 N5 C35 118.0(4)
C30 N5 C35 120.3(4)
C32 O5 Fe1 111.1(3)
C31 O6 Fe1 112.5(3)
N6 C36 C35 120.7(19)
N6 C36 S3 117.7(14)
C35 C36 S3 121.6(16)
C38 C37 C42 124.2(17)
C38 C37 N6 124.2(17)
C42 C37 N6 111.2(14)
C37 C38 C39 114.6(18)
C37 C38 H38 122.7
C39 C38 H38 122.7
C40 C39 C38 118(2)
C40 C39 H39 121.0
C38 C39 H39 121.0
C41 C40 C39 123(2)
C41 C40 H40 118.4
C39 C40 H40 118.4
C40 C41 C42 119(2)
C40 C41 H41 120.6
C42 C41 H41 120.6
C41 C42 C37 118.4(17)
C41 C42 S3 127.8(16)
C37 C42 S3 113.7(13)
C36 N6 C37 106.2(15)
C42 S3 C36 90.9(9)
C20 N3 C16 122.0(3)
C20 N3 C21 116.6(3)
C16 N3 C21 121.3(3)
C22 N4 C23 111.4(3)
C18 O3 Fe1 111.7(2)
C17 O4 Fe1 112.3(2)
H7C O7 H7D 109.4
C28 S2 C22 88.62(19)
O6 Fe1 O4 95.90(12)
O4 Fe1 O6B 97.8(3)
O6 Fe1 O2 163.32(13)
O4 Fe1 O2 96.10(10)
O6B Fe1 O2 108.5(3)
O6 Fe1 O5 82.18(15)
O4 Fe1 O5 94.00(12)
O2 Fe1 O5 85.47(13)
O6 Fe1 O3 94.23(13)
O4 Fe1 O3 80.78(10)
O6B Fe1 O3 152.3(3)
O2 Fe1 O3 99.09(10)
O5 Fe1 O3 173.37(11)
O6 Fe1 O1 89.88(12)
O4 Fe1 O1 168.10(10)
O6B Fe1 O1 94.1(3)
O2 Fe1 O1 80.55(9)
O5 Fe1 O1 97.09(11)
O3 Fe1 O1 88.45(9)
O4 Fe1 O5B 100.6(3)
O6B Fe1 O5B 76.0(4)
O2 Fe1 O5B 162.0(3)
O3 Fe1 O5B 77.1(3)
O1 Fe1 O5B 81.7(3)
N7 C43 C44 177.5(5)
C43 C44 H44A 109.5
C43 C44 H44B 109.5
H44A C44 H44B 109.5
C43 C44 H44C 109.5
H44A C44 H44C 109.5
H44B C44 H44C 109.5
C30B C29B H29D 109.5
C30B C29B H29E 109.5
H29D C29B H29E 109.5
C30B C29B H29F 109.5
H29D C29B H29F 109.5
H29E C29B H29F 109.5
N5B C30B C31B 119.1(11)
N5B C30B C29B 120.0(12)
C31B C30B C29B 120.9(12)
O6B C31B C30B 123.6(13)
O6B C31B C32B 116.5(11)
C30B C31B C32B 119.8(12)
O5B C32B C33B 125.5(12)
O5B C32B C31B 116.8(11)
C33B C32B C31B 117.7(11)
C34B C33B C32B 120.8(13)
C34B C33B H33B 119.6
C32B C33B H33B 119.6
C33B C34B N5B 120.9(12)
C33B C34B H34B 119.5
N5B C34B H34B 119.5
N5B C35B C36B 95.8(17)
N5B C35B H35C 112.6
C36B C35B H35C 112.6
N5B C35B H35D 112.6
C36B C35B H35D 112.6
H35C C35B H35D 110.1
C34B N5B C30B 121.6(12)
C34B N5B C35B 116.2(13)
C30B N5B C35B 122.0(14)
C32B O5B Fe1 111.0(9)
C31B O6B Fe1 118.5(9)
N6B C36B C35B 103.3(11)
N6B C36B S3B 116.9(7)
C35B C36B S3B 136.3(10)
C42B C37B N6B 119.3(9)
C42B C37B C38B 122.3(9)
N6B C37B C38B 118.3(9)
C39B C38B C37B 116.7(10)
C39B C38B H38B 121.7
C37B C38B H38B 121.7
C40B C39B C38B 120.1(11)
C40B C39B H39B 119.9
C38B C39B H39B 119.9
C41B C40B C39B 122.7(10)
C41B C40B H40B 118.6
C39B C40B H40B 118.6
C40B C41B C42B 120.1(10)
C40B C41B H41B 120.0
C42B C41B H41B 120.0
C37B C42B C41B 118.0(10)
C37B C42B S3B 108.1(8)
C41B C42B S3B 133.8(9)
C36B N6B C37B 103.1(8)
C42B S3B C36B 92.4(5)
N6C C36C S3C 117.6(10)
C42C C37C N6C 114.2(12)
C42C C37C C38C 122.6(13)
N6C C37C C38C 123.1(14)
C39C C38C C37C 112.0(13)
C39C C38C H38C 124.0
C37C C38C H38C 124.0
C40C C39C C38C 124.1(16)
C40C C39C H39C 117.9
C38C C39C H39C 117.9
C41C C40C C39C 121.8(17)
C41C C40C H40C 119.1
C39C C40C H40C 119.1
C40C C41C C42C 117.0(16)
C40C C41C H41C 121.5
C42C C41C H41C 121.5
C41C C42C C37C 120.3(13)
C41C C42C S3C 129.6(14)
C37C C42C S3C 110.1(11)
C36C N6C C37C 108.0(12)
C36C S3C C42C 90.1(8)

loop_
_geom_bond_atom_site_label_1
_geom_bond_atom_site_label_2
_geom_bond_distance
C1 C2 1.487(5)
C1 H1A 0.9800
C1 H1B 0.9800
C1 H1C 0.9800
C2 N1 1.370(4)
C2 C3 1.384(4)
C3 O2 1.326(4)
C3 C4 1.420(5)
C4 O1 1.294(4)
C4 C5 1.412(4)
C5 C6 1.365(4)
C5 H5 0.9500
C6 N1 1.362(4)
C6 H6 0.9500
C7 N1 1.480(4)
C7 C8 1.490(5)
C7 H7A 0.9900
C7 H7B 0.9900
O1 Fe1 2.065(2)
O2 Fe1 1.986(2)
C8 N2 1.309(4)
C8 S1 1.735(4)
C9 C14 1.390(5)
C9 N2 1.396(5)
C9 C10 1.400(5)
C10 C11 1.383(6)
C10 H10 0.9500
C11 C12 1.368(7)
C11 H11 0.9500
C12 C13 1.357(7)
C12 H12 0.9500
C13 C14 1.377(6)
C13 H13 0.9500
C14 S1 1.726(4)
C15 C16 1.488(6)
C15 H15A 0.9800
C15 H15B 0.9800
C15 H15C 0.9800
C16 N3 1.363(5)
C16 C17 1.405(5)
C17 O4 1.325(4)
C17 C18 1.414(5)
C18 O3 1.295(4)
C18 C19 1.410(5)
C19 C20 1.351(5)
C19 H19 0.9500
C20 N3 1.360(5)
C20 H20 0.9500
C21 N3 1.480(4)
C21 C22 1.504(5)
C21 H21A 0.9900
C21 H21B 0.9900
C22 N4 1.273(5)
C22 S2 1.745(3)
C23 C24 1.388(6)
C23 C28 1.398(6)
C23 N4 1.401(4)
C24 C25 1.381(6)
C24 H24 0.9500
C25 C26 1.393(9)
C25 H25 0.9500
C26 C27 1.368(9)
C26 H26 0.9500
C27 C28 1.415(6)
C27 H27 0.9500
C28 S2 1.726(5)
C29 C30 1.507(7)
C29 H29A 0.9800
C29 H29B 0.9800
C29 H29C 0.9800
C30 N5 1.377(6)
C30 C31 1.385(6)
C31 O6 1.325(7)
C31 C32 1.428(7)
C32 O5 1.297(6)
C32 C33 1.406(7)
C33 C34 1.366(7)
C33 H33 0.9500
C34 N5 1.359(7)
C34 H34 0.9500
C35 C36 1.37(2)
C35 N5 1.481(6)
C35 H35A 0.9900
C35 H35B 0.9900
O5 Fe1 2.033(3)
O6 Fe1 1.955(3)
C36 N6 1.37(3)
C36 S3 1.67(2)
C37 C38 1.40(2)
C37 C42 1.41(3)
C37 N6 1.47(2)
C38 C39 1.45(3)
C38 H38 0.9500
C39 C40 1.40(3)
C39 H39 0.9500
C40 C41 1.36(3)
C40 H40 0.9500
C41 C42 1.39(2)
C41 H41 0.9500
C42 S3 1.646(19)
O3 Fe1 2.060(2)
O4 Fe1 1.972(2)
O7 H7C 0.8509
O7 H7D 0.8492
Fe1 O6B 1.984(12)
Fe1 O5B 2.227(10)
C43 N7 1.127(6)
C43 C44 1.435(6)
C44 H44A 0.9800
C44 H44B 0.9800
C44 H44C 0.9800
C29B C30B 1.500(14)
C29B H29D 0.9800
C29B H29E 0.9800
C29B H29F 0.9800
C30B N5B 1.382(13)
C30B C31B 1.387(13)
C31B O6B 1.303(14)
C31B C32B 1.438(13)
C32B O5B 1.282(12)
C32B C33B 1.415(14)
C33B C34B 1.349(13)
C33B H33B 0.9500
C34B N5B 1.368(15)
C34B H34B 0.9500
C35B N5B 1.472(14)
C35B C36B 1.63(2)
C35B H35C 0.9900
C35B H35D 0.9900
C36B N6B 1.394(11)
C36B S3B 1.685(11)
C37B C42B 1.377(12)
C37B N6B 1.434(12)
C37B C38B 1.441(13)
C38B C39B 1.392(12)
C38B H38B 0.9500
C39B C40B 1.384(13)
C39B H39B 0.9500
C40B C41B 1.346(13)
C40B H40B 0.9500
C41B C42B 1.413(13)
C41B H41B 0.9500
C42B S3B 1.684(10)
C36C N6C 1.322(12)
C36C S3C 1.691(11)
C37C C42C 1.403(14)
C37C N6C 1.416(12)
C37C C38C 1.444(15)
C38C C39C 1.407(16)
C38C H38C 0.9500
C39C C40C 1.356(16)
C39C H39C 0.9500
C40C C41C 1.356(17)
C40C H40C 0.9500
C41C C42C 1.395(16)
C41C H41C 0.9500
C42C S3C 1.701(12)

loop_
_geom_torsion_atom_site_label_1
_geom_torsion_atom_site_label_2
_geom_torsion_atom_site_label_3
_geom_torsion_atom_site_label_4
_geom_torsion
N1 C2 C3 O2 -176.7(3)
C1 C2 C3 O2 0.7(5)
N1 C2 C3 C4 1.7(5)
C1 C2 C3 C4 179.0(3)
O2 C3 C4 O1 -1.6(4)
C2 C3 C4 O1 180.0(3)
O2 C3 C4 C5 178.2(3)
C2 C3 C4 C5 -0.3(4)
O1 C4 C5 C6 178.8(3)
C3 C4 C5 C6 -0.9(4)
C4 C5 C6 N1 0.7(5)
C5 C6 N1 C2 0.8(5)
C5 C6 N1 C7 177.2(3)
C3 C2 N1 C6 -2.0(5)
C1 C2 N1 C6 -179.4(3)
C3 C2 N1 C7 -178.3(3)
C1 C2 N1 C7 4.3(5)
C8 C7 N1 C6 -94.3(4)
C8 C7 N1 C2 82.2(4)
C5 C4 O1 Fe1 178.0(2)
C3 C4 O1 Fe1 -2.3(3)
C2 C3 O2 Fe1 -176.8(2)
C4 C3 O2 Fe1 4.7(4)
N1 C7 C8 N2 -163.7(3)
N1 C7 C8 S1 16.9(4)
C14 C9 C10 C11 3.3(5)
N2 C9 C10 C11 -178.8(3)
C9 C10 C11 C12 -1.6(6)
C10 C11 C12 C13 -1.5(7)
C11 C12 C13 C14 2.7(8)
C12 C13 C14 C9 -0.8(7)
C12 C13 C14 S1 179.6(4)
N2 C9 C14 C13 179.8(4)
C10 C9 C14 C13 -2.2(6)
N2 C9 C14 S1 -0.6(4)
C10 C9 C14 S1 177.5(3)
C7 C8 N2 C9 -177.8(3)
S1 C8 N2 C9 1.6(4)
C14 C9 N2 C8 -0.6(4)
C10 C9 N2 C8 -178.5(3)
C13 C14 S1 C8 -179.2(5)
C9 C14 S1 C8 1.2(3)
N2 C8 S1 C14 -1.7(3)
C7 C8 S1 C14 177.8(3)
N3 C16 C17 O4 -177.9(3)
C15 C16 C17 O4 0.0(5)
N3 C16 C17 C18 2.3(5)
C15 C16 C17 C18 -179.9(3)
O4 C17 C18 O3 1.4(4)
C16 C17 C18 O3 -178.8(3)
O4 C17 C18 C19 -178.4(3)
C16 C17 C18 C19 1.4(5)
O3 C18 C19 C20 176.0(3)
C17 C18 C19 C20 -4.3(5)
C18 C19 C20 N3 3.4(5)
N3 C21 C22 N4 166.7(4)
N3 C21 C22 S2 -12.4(5)
C28 C23 C24 C25 -2.7(6)
N4 C23 C24 C25 179.0(4)
C23 C24 C25 C26 1.0(7)
C24 C25 C26 C27 0.8(8)
C25 C26 C27 C28 -0.9(8)
C24 C23 C28 C27 2.7(6)
N4 C23 C28 C27 -178.8(4)
C24 C23 C28 S2 -179.7(3)
N4 C23 C28 S2 -1.2(4)
C26 C27 C28 C23 -0.9(7)
C26 C27 C28 S2 -178.0(4)
N5 C30 C31 O6 -179.4(7)
C29 C30 C31 O6 0.7(11)
N5 C30 C31 C32 -1.8(10)
C29 C30 C31 C32 178.3(5)
O6 C31 C32 O5 0.0(9)
C30 C31 C32 O5 -177.8(5)
O6 C31 C32 C33 179.3(5)
C30 C31 C32 C33 1.5(9)
O5 C32 C33 C34 179.2(4)
C31 C32 C33 C34 -0.1(8)
C32 C33 C34 N5 -1.1(8)
C33 C34 N5 C30 0.8(10)
C33 C34 N5 C35 -176.9(5)
C31 C30 N5 C34 0.7(10)
C29 C30 N5 C34 -179.4(6)
C31 C30 N5 C35 178.3(7)
C29 C30 N5 C35 -1.8(10)
C36 C35 N5 C34 101.6(14)
C36 C35 N5 C30 -76.2(15)
C33 C32 O5 Fe1 -178.7(3)
C31 C32 O5 Fe1 0.6(6)
C30 C31 O6 Fe1 177.1(6)
C32 C31 O6 Fe1 -0.6(8)
N5 C35 C36 N6 -45(3)
N5 C35 C36 S3 136.3(18)
C42 C37 C38 C39 10(4)
N6 C37 C38 C39 -178(3)
C37 C38 C39 C40 -18(4)
C38 C39 C40 C41 20(5)
C39 C40 C41 C42 -13(4)
C40 C41 C42 C37 5(4)
C40 C41 C42 S3 -177(2)
C38 C37 C42 C41 -4(4)
N6 C37 C42 C41 -177(2)
C38 C37 C42 S3 177(2)
N6 C37 C42 S3 5(3)
C35 C36 N6 C37 -175(2)
S3 C36 N6 C37 4(3)
C38 C37 N6 C36 -178(3)
C42 C37 N6 C36 -5(3)
C41 C42 S3 C36 179(3)
C37 C42 S3 C36 -2(2)
N6 C36 S3 C42 -1(3)
C35 C36 S3 C42 177(2)
C19 C20 N3 C16 0.5(5)
C19 C20 N3 C21 -177.6(3)
C17 C16 N3 C20 -3.4(5)
C15 C16 N3 C20 178.8(3)
C17 C16 N3 C21 174.6(3)
C15 C16 N3 C21 -3.2(5)
C22 C21 N3 C20 -90.7(4)
C22 C21 N3 C16 91.2(4)
C21 C22 N4 C23 -179.2(3)
S2 C22 N4 C23 0.0(4)
C24 C23 N4 C22 179.1(4)
C28 C23 N4 C22 0.7(5)
C19 C18 O3 Fe1 -175.1(3)
C17 C18 O3 Fe1 5.2(3)
C16 C17 O4 Fe1 172.7(3)
C18 C17 O4 Fe1 -7.5(4)
C23 C28 S2 C22 1.0(3)
C27 C28 S2 C22 178.3(5)
N4 C22 S2 C28 -0.6(3)
C21 C22 S2 C28 178.6(3)
N5B C30B C31B O6B -177(2)
C29B C30B C31B O6B 3(4)
N5B C30B C31B C32B 1(4)
C29B C30B C31B C32B -178.8(18)
O6B C31B C32B O5B -2(3)
C30B C31B C32B O5B 179.5(18)
O6B C31B C32B C33B 178.5(18)
C30B C31B C32B C33B 0(3)
O5B C32B C33B C34B 179.5(15)
C31B C32B C33B C34B -1(3)
C32B C33B C34B N5B 2(3)
C33B C34B N5B C30B 0(4)
C33B C34B N5B C35B 174(2)
C31B C30B N5B C34B -1(4)
C29B C30B N5B C34B 179(2)
C31B C30B N5B C35B -175(2)
C29B C30B N5B C35B 4(4)
C36B C35B N5B C34B -57(3)
C36B C35B N5B C30B 118(3)
C33B C32B O5B Fe1 173.5(13)
C31B C32B O5B Fe1 -5.6(19)
C30B C31B O6B Fe1 -171.4(18)
C32B C31B O6B Fe1 10(3)
N5B C35B C36B N6B -103.4(15)
N5B C35B C36B S3B 99.7(19)
C42B C37B C38B C39B 0(2)
N6B C37B C38B C39B -176.7(13)
C37B C38B C39B C40B -1(2)
C38B C39B C40B C41B 3(2)
C39B C40B C41B C42B -3(2)
N6B C37B C42B C41B 176.4(13)
C38B C37B C42B C41B 0(2)
N6B C37B C42B S3B -2(2)
C38B C37B C42B S3B -178.9(14)
C40B C41B C42B C37B 2(2)
C40B C41B C42B S3B -179.9(12)
C35B C36B N6B C37B -166.4(12)
S3B C36B N6B C37B -4.1(16)
C42B C37B N6B C36B 4(2)
C38B C37B N6B C36B -179.3(15)
C37B C42B S3B C36B -0.2(13)
C41B C42B S3B C36B -178.7(15)
N6B C36B S3B C42B 2.7(13)
C35B C36B S3B C42B 157.4(16)
C42C C37C C38C C39C 3(4)
N6C C37C C38C C39C 178(2)
C37C C38C C39C C40C 7(3)
C38C C39C C40C C41C -18(4)
C39C C40C C41C C42C 17(4)
C40C C41C C42C C37C -7(4)
C40C C41C C42C S3C 178(2)
N6C C37C C42C C41C -178(2)
C38C C37C C42C C41C -3(4)
N6C C37C C42C S3C -2(3)
C38C C37C C42C S3C 173(2)
S3C C36C N6C C37C -2(2)
C42C C37C N6C C36C 2(3)
C38C C37C N6C C36C -173(2)
N6C C36C S3C C42C 0.5(17)
C41C C42C S3C C36C 177(3)
C37C C42C S3C C36C 1(2)

loop_
_platon_squeeze_void_nr
_platon_squeeze_void_average_x
_platon_squeeze_void_average_y
_platon_squeeze_void_average_z
_platon_squeeze_void_volume
_platon_squeeze_void_count_electrons
_platon_squeeze_void_content
1 0.000 0.693 0.250 163 39 ' '
2 0.000 0.158 0.250 154 42 ' '
3 0.000 0.893 0.250 69 22 ' '
4 0.000 0.307 0.750 164 39 ' '
5 0.000 0.842 0.750 154 42 ' '
6 0.000 0.107 0.750 68 22 ' '
7 0.500 0.658 0.250 154 42 ' '
8 0.500 0.342 0.750 154 42 ' '
9 0.500 0.193 0.250 163 39 ' '
10 0.500 0.807 0.750 164 39 ' '
11 0.500 0.393 0.250 69 22 ' '
12 0.500 0.607 0.750 68 22 ' '
